data_1526722
loop_
_publ_author_name
'Kopnin, E.M.'
'Belik, A.A.'
'Karpinski, J.'
'Boettger, G.'
'Schwer, H.'

_publ_section_title
;
 Crystal structure of La Ho0.75 Sr0.25 Cu O3.89 : evidence of oxygen
 vacancies in the fluorite-slab
;
_journal_name_full 'Journal of Alloys Compd.'
_journal_page_first 1
_journal_page_last 4
_journal_volume 319
_journal_year 2001
_chemical_formula_sum 'Cu Ho0.75 La O3.89 Sr0.25'
_chemical_name_systematic '(La0.25 Ho0.75) (La0.75 Sr0.25) Cu O3.89'
_space_group_IT_number 129
_symmetry_space_group_name_Hall '-P 4a 2a'
_symmetry_space_group_name_H-M 'P 4/n m m :2'
_cell_angle_alpha 90
_cell_angle_beta 90
_cell_angle_gamma 90
_cell_formula_units_Z 2
_cell_length_a 3.8389
_cell_length_b 3.8389
_cell_length_c 12.5373
_cell_volume 184.764
_citation_journal_id_ASTM JALCEU
_cod_data_source_file Kopnin_JALCEU_2001_1254.cif
_cod_data_source_block Cu1Ho0.75La1O3.89Sr0.25
_cod_original_cell_volume 184.7641
_cod_original_formula_sum 'Cu1 Ho0.75 La1 O3.89 Sr0.25'
_cod_database_code 1526722

loop_
_symmetry_equiv_pos_as_xyz
x,y,z
-y+1/2,x,z
-x+1/2,-y+1/2,z
y,-x+1/2,z
x+1/2,-y,-z
y+1/2,x+1/2,-z
-x,y+1/2,-z
-y,-x,-z
-x,-y,-z
y-1/2,-x,-z
x-1/2,y-1/2,-z
-y,x-1/2,-z
-x-1/2,y,z
-y-1/2,-x-1/2,z
x,-y-1/2,z
y,x,z

loop_
_atom_site_label
_atom_site_type_symbol
_atom_site_fract_x
_atom_site_fract_y
_atom_site_fract_z
_atom_site_occupancy
_atom_site_U_iso_or_equiv
O3 O-2 0.75 0.25 0.7658 1 0.0
La2 La+3 0.75 0.75 0.1012 0.25 0.0
O1 O-2 0.2927 0.2927 0.4255 0.25 0.0
La1 La+3 0.75 0.75 0.3859 0.75 0.0
Sr1 Sr+2 0.75 0.75 0.3859 0.25 0.0
Ho1 Ho+3 0.75 0.75 0.1012 0.75 0.0
O2 O-2 0.25 0.75 0 0.89 0.0
Cu1 Cu+2 0.25 0.25 0.2444 1 0.0
